data_4027563
loop_
_publ_author_name
'Trapti Aggarwal'
'Sonu Kumar'
'Devendra K. Dhaked'
'Rakesh K. Tiwari'
'Prasad V. Bharatam'
'Akhilesh K. Verma'

_publ_section_title
;
 Site-Selective Electrophilic Cyclization and Subsequent Ring-Opening: A
 Synthetic Route to Pyrrolo[1,2-a]quinolines and Indolizines
;
_journal_name_full 'Journal of Organic Chemistry'
_journal_page_first 8562
_journal_page_last 8573
_journal_paper_doi 10.1021/jo3015374
_journal_volume 77
_journal_year 2012
_chemical_formula_moiety 'C24 H18 I N O3'
_chemical_formula_sum 'C24 H18 I N O3'
_chemical_formula_weight 495.29
_chemical_name_systematic
; 
 ? 
;
_space_group_IT_number 15
_symmetry_cell_setting monoclinic
_symmetry_space_group_name_Hall '-C 2yc'
_symmetry_space_group_name_H-M 'C 1 2/c 1'
_atom_sites_solution_hydrogens geom
_atom_sites_solution_primary direct
_atom_sites_solution_secondary difmap
_audit_creation_method SHELXL-97
_cell_angle_alpha 90.00
_cell_angle_beta 90.341(4)
_cell_angle_gamma 90.00
_cell_formula_units_Z 8
_cell_length_a 30.5692(16)
_cell_length_b 7.5130(3)
_cell_length_c 17.2889(8)
_cell_measurement_reflns_used 3575
_cell_measurement_temperature 150(2)
_cell_measurement_theta_max 26.0
_cell_measurement_theta_min 3.03
_cell_volume 3970.6(3)
_computing_structure_refinement 'SHELXL-97 (Sheldrick, 1997)'
_computing_structure_solution 'SHELXS-97 (Sheldrick, 1990)'
_diffrn_ambient_temperature 150(2)
_diffrn_measured_fraction_theta_full 0.998
_diffrn_measured_fraction_theta_max 0.998
_diffrn_measurement_device_type 'Xcalibur, Sapphire3'
_diffrn_measurement_method '\w scans'
_diffrn_radiation_monochromator graphite
_diffrn_radiation_source 'Enhance (Mo) x-ray Source'
_diffrn_radiation_type MoK\a
_diffrn_radiation_wavelength 0.71073
_diffrn_reflns_av_R_equivalents 0.0313
_diffrn_reflns_av_sigmaI/netI 0.0165
_diffrn_reflns_limit_h_max 37
_diffrn_reflns_limit_h_min -37
_diffrn_reflns_limit_k_max 9
_diffrn_reflns_limit_k_min -9
_diffrn_reflns_limit_l_max 21
_diffrn_reflns_limit_l_min -21
_diffrn_reflns_number 25981
_diffrn_reflns_theta_full 26.00
_diffrn_reflns_theta_max 26.00
_diffrn_reflns_theta_min 3.03
_exptl_absorpt_coefficient_mu 1.639
_exptl_absorpt_correction_T_max 0.8533
_exptl_absorpt_correction_T_min 0.8152
_exptl_absorpt_correction_type multi-scan
_exptl_absorpt_process_details sadabs
_exptl_crystal_density_diffrn 1.657
_exptl_crystal_F_000 1968
_exptl_crystal_size_max 0.13
_exptl_crystal_size_mid 0.12
_exptl_crystal_size_min 0.10
_refine_diff_density_max 0.396
_refine_diff_density_min -0.377
_refine_diff_density_rms 0.058
_refine_ls_extinction_method none
_refine_ls_goodness_of_fit_ref 1.045
_refine_ls_hydrogen_treatment constr
_refine_ls_matrix_type full
_refine_ls_number_parameters 264
_refine_ls_number_reflns 3902
_refine_ls_number_restraints 0
_refine_ls_restrained_S_all 1.045
_refine_ls_R_factor_all 0.0222
_refine_ls_R_factor_gt 0.0195
_refine_ls_shift/su_max 0.003
_refine_ls_shift/su_mean 0.000
_refine_ls_structure_factor_coef Fsqd
_refine_ls_weighting_details 'calc w=1/[\s^2^(Fo^2^)+(0.0267P)^2^+4.7152P] where P=(Fo^2^+2Fc^2^)/3'
_refine_ls_weighting_scheme calc
_refine_ls_wR_factor_gt 0.0497
_refine_ls_wR_factor_ref 0.0505
_reflns_number_gt 3575
_reflns_number_total 3902
_reflns_threshold_expression >2sigma(I)
_cod_data_source_file jo3015374_si_002.cif
_cod_data_source_block shelxl
_cod_original_sg_symbol_H-M 'C 2/c'
_cod_database_code 4027563

loop_
_symmetry_equiv_pos_as_xyz
'x, y, z'
'-x, y, -z+1/2'
'x+1/2, y+1/2, z'
'-x+1/2, y+1/2, -z+1/2'
'-x, -y, -z'
'x, -y, z-1/2'
'-x+1/2, -y+1/2, -z'
'x+1/2, -y+1/2, z-1/2'

loop_
_atom_site_label
_atom_site_type_symbol
_atom_site_fract_x
_atom_site_fract_y
_atom_site_fract_z
_atom_site_U_iso_or_equiv
_atom_site_adp_type
_atom_site_occupancy
_atom_site_symmetry_multiplicity
_atom_site_calc_flag
_atom_site_refinement_flags
C1 C 0.09998(6) 0.1716(3) 0.74229(14) 0.0326(5) Uani 1 1 d .
H1A H 0.0871 0.2502 0.7031 0.049 Uiso 1 1 calc R
H1B H 0.0929 0.2163 0.7940 0.049 Uiso 1 1 calc R
H1C H 0.0881 0.0512 0.7360 0.049 Uiso 1 1 calc R
C2 C 0.14904(6) 0.1670(3) 0.73271(12) 0.0229(4) Uani 1 1 d .
C3 C 0.17560(6) 0.0977(3) 0.79080(12) 0.0227(4) Uani 1 1 d .
H3 H 0.1629 0.0613 0.8382 0.027 Uiso 1 1 calc R
C4 C 0.22033(6) 0.0809(2) 0.78077(11) 0.0192(4) Uani 1 1 d .
H4 H 0.2378 0.0309 0.8209 0.023 Uiso 1 1 calc R
C5 C 0.24012(6) 0.1368(2) 0.71214(10) 0.0164(4) Uani 1 1 d .
C6 C 0.21354(6) 0.2136(2) 0.65516(11) 0.0197(4) Uani 1 1 d .
H6 H 0.2263 0.2570 0.6089 0.024 Uiso 1 1 calc R
C7 C 0.16865(6) 0.2273(3) 0.66546(12) 0.0233(4) Uani 1 1 d .
H7 H 0.1511 0.2787 0.6258 0.028 Uiso 1 1 calc R
C8 C 0.28723(6) 0.1124(2) 0.69742(10) 0.0159(4) Uani 1 1 d .
C9 C 0.30858(6) 0.0479(2) 0.63306(11) 0.0173(4) Uani 1 1 d .
C10 C 0.35448(6) 0.0488(2) 0.64496(11) 0.0175(4) Uani 1 1 d .
C11 C 0.36131(6) 0.1155(2) 0.71848(11) 0.0163(4) Uani 1 1 d .
C12 C 0.39837(6) 0.1478(2) 0.76767(11) 0.0206(4) Uani 1 1 d .
C13 C 0.44321(6) 0.1056(3) 0.74467(13) 0.0259(4) Uani 1 1 d .
H13 H 0.4657 0.1324 0.7809 0.031 Uiso 1 1 calc R
C14 C 0.39257(6) 0.2184(3) 0.83992(12) 0.0245(4) Uani 1 1 d .
H14 H 0.4173 0.2383 0.8722 0.029 Uiso 1 1 calc R
C15 C 0.35050(6) 0.2621(3) 0.86726(11) 0.0238(4) Uani 1 1 d .
H15 H 0.3471 0.3140 0.9170 0.029 Uiso 1 1 calc R
C16 C 0.31513(6) 0.2298(2) 0.82221(11) 0.0193(4) Uani 1 1 d .
H16 H 0.2868 0.2599 0.8403 0.023 Uiso 1 1 calc R
C17 C 0.38607(6) -0.0149(3) 0.58454(11) 0.0196(4) Uani 1 1 d .
C18 C 0.40858(6) 0.1202(3) 0.53694(11) 0.0186(4) Uani 1 1 d .
C19 C 0.39765(6) 0.3006(3) 0.54029(11) 0.0217(4) Uani 1 1 d .
H19 H 0.3749 0.3387 0.5736 0.026 Uiso 1 1 calc R
C20 C 0.41957(7) 0.4243(3) 0.49577(12) 0.0245(4) Uani 1 1 d .
H20 H 0.4116 0.5465 0.4979 0.029 Uiso 1 1 calc R
C21 C 0.45327(6) 0.3691(3) 0.44795(11) 0.0235(4) Uani 1 1 d .
C22 C 0.46453(6) 0.1897(3) 0.44323(11) 0.0240(4) Uani 1 1 d .
H22 H 0.4874 0.1519 0.4101 0.029 Uiso 1 1 calc R
C23 C 0.44193(6) 0.0677(3) 0.48744(11) 0.0222(4) Uani 1 1 d .
H23 H 0.4493 -0.0548 0.4840 0.027 Uiso 1 1 calc R
C24 C 0.50957(7) 0.4506(3) 0.35967(14) 0.0386(6) Uani 1 1 d .
H24A H 0.5319 0.3899 0.3909 0.058 Uiso 1 1 calc R
H24B H 0.5223 0.5569 0.3359 0.058 Uiso 1 1 calc R
H24C H 0.4990 0.3701 0.3191 0.058 Uiso 1 1 calc R
N1 N 0.31975(5) 0.15369(19) 0.75050(8) 0.0153(3) Uani 1 1 d .
O1 O 0.47386(5) 0.5015(2) 0.40807(9) 0.0332(3) Uani 1 1 d .
O2 O 0.45435(5) 0.0401(2) 0.68425(9) 0.0316(3) Uani 1 1 d .
O3 O 0.39021(5) -0.17361(19) 0.57217(9) 0.0306(3) Uani 1 1 d .
I1 I 0.278557(4) -0.054525(18) 0.535161(7) 0.02588(5) Uani 1 1 d .

loop_
_atom_site_aniso_label
_atom_site_aniso_U_11
_atom_site_aniso_U_22
_atom_site_aniso_U_33
_atom_site_aniso_U_23
_atom_site_aniso_U_13
_atom_site_aniso_U_12
C1 0.0165(10) 0.0340(12) 0.0472(14) -0.0128(10) 0.0016(9) 0.0004(9)
C2 0.0172(9) 0.0188(9) 0.0328(11) -0.0106(8) 0.0017(8) -0.0005(7)
C3 0.0227(10) 0.0209(9) 0.0245(10) -0.0046(8) 0.0087(8) -0.0029(8)
C4 0.0213(9) 0.0165(9) 0.0198(10) -0.0015(7) 0.0001(7) 0.0001(7)
C5 0.0157(9) 0.0146(9) 0.0189(9) -0.0030(7) 0.0005(7) -0.0011(7)
C6 0.0197(9) 0.0186(9) 0.0209(10) 0.0002(7) 0.0000(7) -0.0024(7)
C7 0.0208(9) 0.0203(9) 0.0286(11) -0.0045(8) -0.0064(8) 0.0014(8)
C8 0.0171(9) 0.0150(8) 0.0156(9) 0.0016(7) 0.0003(7) -0.0016(7)
C9 0.0185(9) 0.0184(9) 0.0150(9) -0.0010(7) 0.0002(7) -0.0020(7)
C10 0.0174(9) 0.0166(9) 0.0184(9) 0.0016(7) 0.0027(7) -0.0017(7)
C11 0.0149(8) 0.0145(8) 0.0195(9) 0.0016(7) 0.0019(7) -0.0012(7)
C12 0.0176(9) 0.0187(9) 0.0256(10) 0.0032(8) -0.0021(7) -0.0023(7)
C13 0.0164(9) 0.0303(11) 0.0310(12) 0.0054(9) -0.0045(8) -0.0050(8)
C14 0.0244(10) 0.0244(10) 0.0248(10) 0.0013(8) -0.0062(8) -0.0038(8)
C15 0.0301(10) 0.0242(10) 0.0171(9) -0.0019(8) -0.0015(8) -0.0027(8)
C16 0.0239(9) 0.0184(9) 0.0156(9) 0.0000(7) 0.0014(7) 0.0004(7)
C17 0.0166(9) 0.0217(10) 0.0205(10) -0.0019(8) 0.0019(7) 0.0005(7)
C18 0.0166(9) 0.0229(9) 0.0163(9) -0.0003(8) 0.0017(7) 0.0012(7)
C19 0.0201(9) 0.0258(10) 0.0191(9) -0.0007(8) 0.0043(7) 0.0039(8)
C20 0.0253(10) 0.0231(10) 0.0252(10) 0.0023(8) 0.0006(8) 0.0027(8)
C21 0.0198(9) 0.0315(11) 0.0192(10) 0.0070(8) -0.0007(7) -0.0009(8)
C22 0.0170(9) 0.0357(11) 0.0196(10) 0.0006(8) 0.0047(7) 0.0030(8)
C23 0.0198(9) 0.0263(10) 0.0204(10) -0.0027(8) 0.0020(8) 0.0044(8)
C24 0.0285(11) 0.0566(16) 0.0309(13) 0.0118(11) 0.0083(9) -0.0080(11)
N1 0.0149(7) 0.0156(7) 0.0154(7) -0.0003(6) 0.0009(6) -0.0007(6)
O1 0.0279(8) 0.0376(8) 0.0342(9) 0.0140(7) 0.0067(7) -0.0022(7)
O2 0.0178(7) 0.0452(9) 0.0317(9) 0.0021(7) 0.0031(6) 0.0009(6)
O3 0.0331(8) 0.0204(7) 0.0385(9) -0.0040(6) 0.0148(7) 0.0002(6)
I1 0.02660(8) 0.03383(9) 0.01719(8) -0.00781(5) -0.00125(5) -0.00301(5)

loop_
_atom_type_symbol
_atom_type_description
_atom_type_scat_dispersion_real
_atom_type_scat_dispersion_imag
_atom_type_scat_source
C C 0.0033 0.0016 'International Tables Vol C Tables 4.2.6.8 and 6.1.1.4'
H H 0.0000 0.0000 'International Tables Vol C Tables 4.2.6.8 and 6.1.1.4'
N N 0.0061 0.0033 'International Tables Vol C Tables 4.2.6.8 and 6.1.1.4'
O O 0.0106 0.0060 'International Tables Vol C Tables 4.2.6.8 and 6.1.1.4'
I I -0.4742 1.8119 'International Tables Vol C Tables 4.2.6.8 and 6.1.1.4'

loop_
_geom_angle_atom_site_label_1
_geom_angle_atom_site_label_2
_geom_angle_atom_site_label_3
_geom_angle
C7 C2 C3 118.34(17)
C7 C2 C1 121.26(19)
C3 C2 C1 120.38(19)
C4 C3 C2 121.12(18)
C3 C4 C5 120.72(18)
C6 C5 C4 117.96(16)
C6 C5 C8 119.58(16)
C4 C5 C8 122.44(17)
C7 C6 C5 120.72(18)
C2 C7 C6 121.05(18)
C9 C8 N1 105.77(15)
C9 C8 C5 130.48(17)
N1 C8 C5 123.75(16)
C8 C9 C10 110.72(16)
C8 C9 I1 125.45(13)
C10 C9 I1 123.68(13)
C11 C10 C9 106.23(16)
C11 C10 C17 131.30(17)
C9 C10 C17 122.47(17)
C10 C11 N1 107.57(15)
C10 C11 C12 136.25(17)
N1 C11 C12 116.15(16)
C14 C12 C11 120.04(17)
C14 C12 C13 117.27(18)
C11 C12 C13 122.68(18)
O2 C13 C12 126.40(19)
C12 C14 C15 121.25(18)
C16 C15 C14 119.52(18)
C15 C16 N1 120.61(17)
O3 C17 C18 121.65(17)
O3 C17 C10 120.04(17)
C18 C17 C10 118.10(16)
C23 C18 C19 118.46(17)
C23 C18 C17 119.51(17)
C19 C18 C17 122.03(17)
C20 C19 C18 120.82(17)
C19 C20 C21 119.63(18)
O1 C21 C20 115.39(18)
O1 C21 C22 124.06(18)
C20 C21 C22 120.55(18)
C23 C22 C21 119.02(17)
C22 C23 C18 121.50(18)
C16 N1 C8 127.92(15)
C16 N1 C11 122.27(15)
C8 N1 C11 109.71(14)
C21 O1 C24 117.12(18)

loop_
_geom_bond_atom_site_label_1
_geom_bond_atom_site_label_2
_geom_bond_distance
C1 C2 1.510(3)
C2 C7 1.387(3)
C2 C3 1.389(3)
C3 C4 1.385(3)
C4 C5 1.399(3)
C5 C6 1.398(3)
C5 C8 1.475(2)
C6 C7 1.389(3)
C8 C9 1.381(3)
C8 N1 1.384(2)
C9 C10 1.417(3)
C9 I1 2.0690(18)
C10 C11 1.381(3)
C10 C17 1.505(3)
C11 N1 1.418(2)
C11 C12 1.433(3)
C12 C14 1.369(3)
C12 C13 1.464(3)
C13 O2 1.206(3)
C14 C15 1.412(3)
C15 C16 1.351(3)
C16 N1 1.373(2)
C17 O3 1.218(2)
C17 C18 1.479(3)
C18 C23 1.392(3)
C18 C19 1.397(3)
C19 C20 1.383(3)
C20 C21 1.388(3)
C21 O1 1.366(2)
C21 C22 1.393(3)
C22 C23 1.381(3)
C24 O1 1.431(3)

loop_
_cod_related_entry_id
_cod_related_entry_database
_cod_related_entry_code
1 ChemSpider 30659544
